data_7126923
loop_
_publ_author_name
'Wang, Min'
'Yang, Tingting'
'Tian, Rongqiang'
'Wei, Donghui'
'Duan, Zheng'
'Mathey, Fran\,cois'

_publ_section_title
;
 The chemistry of phosphirane-substituted phosphinidene complexes.
;
_journal_issue 67
_journal_name_full 'Chemical communications (Cambridge, England)'
_journal_page_first 9707
_journal_page_last 9710
_journal_paper_doi 10.1039/d0cc04501b
_journal_volume 56
_journal_year 2020
_chemical_formula_moiety 'C32 H40 Mo2 O8 P4'
_chemical_formula_sum 'C32 H40 Mo2 O8 P4'
_chemical_formula_weight 868.40
_space_group_crystal_system triclinic
_space_group_IT_number 2
_space_group_name_Hall '-P 1'
_space_group_name_H-M_alt 'P -1'
_atom_sites_solution_hydrogens geom
_atom_sites_solution_primary direct
_audit_creation_date 2018-09-03
_audit_creation_method
;
Olex2 1.2
(compiled 2018.05.29 svn.r3508 for OlexSys, GUI svn.r5506)
;
_audit_update_record
;
2018-09-05 deposited with the CCDC.	2020-07-14 downloaded from the CCDC.
;
_cell_angle_alpha 87.053(3)
_cell_angle_beta 85.059(3)
_cell_angle_gamma 74.342(3)
_cell_formula_units_Z 4
_cell_length_a 12.1297(4)
_cell_length_b 17.3992(6)
_cell_length_c 18.9772(7)
_cell_measurement_reflns_used 10691
_cell_measurement_temperature 293(2)
_cell_measurement_theta_max 70.9140
_cell_measurement_theta_min 3.4670
_cell_volume 3840.5(2)
_computing_cell_refinement
;
CrysAlisPro, Agilent Technologies,
Version 1.171.37.35 (release 13-08-2014 CrysAlis171 .NET)
(compiled Aug 13 2014,18:06:01)
;
_computing_data_collection
;
CrysAlisPro, Agilent Technologies,
Version 1.171.37.35 (release 13-08-2014 CrysAlis171 .NET)
(compiled Aug 13 2014,18:06:01)
;
_computing_data_reduction
;
CrysAlisPro, Agilent Technologies,
Version 1.171.37.35 (release 13-08-2014 CrysAlis171 .NET)
(compiled Aug 13 2014,18:06:01)
;
_computing_molecular_graphics 'Olex2 (Dolomanov et al., 2009)'
_computing_publication_material 'Olex2 (Dolomanov et al., 2009)'
_computing_structure_refinement 'ShelXL (Sheldrick, 2015)'
_computing_structure_solution 'ShelXS (Sheldrick, 2008)'
_diffrn_ambient_temperature 293(2)
_diffrn_detector 'CCD plate'
_diffrn_detector_area_resol_mean 16.2312
_diffrn_detector_type Eos
_diffrn_measured_fraction_theta_full 1.000
_diffrn_measured_fraction_theta_max 1.000
_diffrn_measurement_details
;
#__ type_ start__ end____ width___ exp.time_
  1 omega  -90.00  -64.00   1.0000    1.0000
omega____ theta____ kappa____ phi______ frames
    -      -33.5000  -37.0000    0.0000 26

#__ type_ start__ end____ width___ exp.time_
  2 omega  -76.00  -32.00   1.0000    1.0000
omega____ theta____ kappa____ phi______ frames
    -      -33.5000  178.0000  120.0000 44

#__ type_ start__ end____ width___ exp.time_
  3 omega -101.00  -55.00   1.0000    1.0000
omega____ theta____ kappa____ phi______ frames
    -      -33.5000  -37.0000   90.0000 46

#__ type_ start__ end____ width___ exp.time_
  4 omega  -40.00  -14.00   1.0000    1.0000
omega____ theta____ kappa____ phi______ frames
    -      -33.5000  -37.0000   90.0000 26

#__ type_ start__ end____ width___ exp.time_
  5 omega -104.00  -78.00   1.0000    1.0000
omega____ theta____ kappa____ phi______ frames
    -      -33.5000  178.0000  120.0000 26

#__ type_ start__ end____ width___ exp.time_
  6 omega   60.00  108.00   1.0000    1.0000
omega____ theta____ kappa____ phi______ frames
    -       36.4734  178.0000  -90.0000 48

#__ type_ start__ end____ width___ exp.time_
  7 omega    8.00   68.00   1.0000    1.0000
omega____ theta____ kappa____ phi______ frames
    -       36.4734   77.0000   60.0000 60

#__ type_ start__ end____ width___ exp.time_
  8 omega   70.00   96.00   1.0000    1.0000
omega____ theta____ kappa____ phi______ frames
    -       36.4734  178.0000   30.0000 26

#__ type_ start__ end____ width___ exp.time_
  9 omega    8.00   52.00   1.0000    1.0000
omega____ theta____ kappa____ phi______ frames
    -       36.4734  -99.0000  -60.0000 44

#__ type_ start__ end____ width___ exp.time_
 10 omega    9.00  105.00   1.0000    1.0000
omega____ theta____ kappa____ phi______ frames
    -       36.4734   77.0000  -90.0000 96

#__ type_ start__ end____ width___ exp.time_
 11 omega   18.00   46.00   1.0000    1.0000
omega____ theta____ kappa____ phi______ frames
    -       36.4734   57.0000  150.0000 28

#__ type_ start__ end____ width___ exp.time_
 12 omega  -14.00   33.00   1.0000    1.0000
omega____ theta____ kappa____ phi______ frames
    -       36.4734  -57.0000  -30.0000 47

#__ type_ start__ end____ width___ exp.time_
 13 omega   71.00  106.00   1.0000    1.0000
omega____ theta____ kappa____ phi______ frames
    -       36.4734   77.0000   60.0000 35

#__ type_ start__ end____ width___ exp.time_
 14 omega   27.00  106.00   1.0000    1.0000
omega____ theta____ kappa____ phi______ frames
    -       36.4734   77.0000  150.0000 79

#__ type_ start__ end____ width___ exp.time_
 15 omega   -3.00   72.00   1.0000    1.0000
omega____ theta____ kappa____ phi______ frames
    -       36.4734  -99.0000  -30.0000 75

#__ type_ start__ end____ width___ exp.time_
 16 omega   35.00  103.00   1.0000    1.0000
omega____ theta____ kappa____ phi______ frames
    -       36.4734   77.0000   30.0000 68

#__ type_ start__ end____ width___ exp.time_
 17 omega   18.00   77.00   1.0000    1.0000
omega____ theta____ kappa____ phi______ frames
    -       36.4734   57.0000   30.0000 59

#__ type_ start__ end____ width___ exp.time_
 18 omega   -2.00   53.00   1.0000    1.0000
omega____ theta____ kappa____ phi______ frames
    -       36.4734  -99.0000  -90.0000 55

#__ type_ start__ end____ width___ exp.time_
 19 omega   48.00   75.00   1.0000    1.0000
omega____ theta____ kappa____ phi______ frames
    -       36.4734  -99.0000  150.0000 27

#__ type_ start__ end____ width___ exp.time_
 20 omega   19.00   60.00   1.0000    1.0000
omega____ theta____ kappa____ phi______ frames
    -       36.4734  -99.0000 -150.0000 41

#__ type_ start__ end____ width___ exp.time_
 21 omega   53.00   90.00   1.0000    2.5000
omega____ theta____ kappa____ phi______ frames
    -      108.0000  -30.0000   60.0000 37

#__ type_ start__ end____ width___ exp.time_
 22 omega   72.00  109.00   1.0000    2.5000
omega____ theta____ kappa____ phi______ frames
    -      108.0000  -94.0000  120.0000 37

#__ type_ start__ end____ width___ exp.time_
 23 omega   92.00  176.00   1.0000    2.5000
omega____ theta____ kappa____ phi______ frames
    -      108.0000   45.0000  -30.0000 84

#__ type_ start__ end____ width___ exp.time_
 24 omega   54.00  112.00   1.0000    2.5000
omega____ theta____ kappa____ phi______ frames
    -      108.0000 -111.0000   60.0000 58

#__ type_ start__ end____ width___ exp.time_
 25 omega   59.00   96.00   1.0000    2.5000
omega____ theta____ kappa____ phi______ frames
    -      108.0000  -45.0000 -150.0000 37

#__ type_ start__ end____ width___ exp.time_
 26 omega   62.00  103.00   1.0000    2.5000
omega____ theta____ kappa____ phi______ frames
    -      108.0000  -94.0000  -30.0000 41

#__ type_ start__ end____ width___ exp.time_
 27 omega   45.00   89.00   1.0000    2.5000
omega____ theta____ kappa____ phi______ frames
    -      108.0000  -30.0000  -60.0000 44

#__ type_ start__ end____ width___ exp.time_
 28 omega   46.00   87.00   1.0000    2.5000
omega____ theta____ kappa____ phi______ frames
    -      108.0000  -30.0000 -180.0000 41

#__ type_ start__ end____ width___ exp.time_
 29 omega   67.00  108.00   1.0000    2.5000
omega____ theta____ kappa____ phi______ frames
    -      108.0000   15.0000 -150.0000 41

#__ type_ start__ end____ width___ exp.time_
 30 omega  119.00  174.00   1.0000    2.5000
omega____ theta____ kappa____ phi______ frames
    -      108.0000   15.0000 -150.0000 55

#__ type_ start__ end____ width___ exp.time_
 31 omega   43.00   84.00   1.0000    2.5000
omega____ theta____ kappa____ phi______ frames
    -      108.0000  -30.0000   30.0000 41

#__ type_ start__ end____ width___ exp.time_
 32 omega   42.00  127.00   1.0000    2.5000
omega____ theta____ kappa____ phi______ frames
    -      108.0000  -61.0000   30.0000 85

#__ type_ start__ end____ width___ exp.time_
 33 omega  149.00  175.00   1.0000    2.5000
omega____ theta____ kappa____ phi______ frames
    -      108.0000   61.0000 -180.0000 26

#__ type_ start__ end____ width___ exp.time_
 34 omega   93.00  125.00   1.0000    2.5000
omega____ theta____ kappa____ phi______ frames
    -      108.0000  -61.0000 -150.0000 32

#__ type_ start__ end____ width___ exp.time_
 35 omega   41.00   66.00   1.0000    2.5000
omega____ theta____ kappa____ phi______ frames
    -      108.0000  -61.0000 -150.0000 25

#__ type_ start__ end____ width___ exp.time_
 36 omega   63.00   97.00   1.0000    2.5000
omega____ theta____ kappa____ phi______ frames
    -      108.0000  -45.0000  -90.0000 34

#__ type_ start__ end____ width___ exp.time_
 37 omega   38.00  109.00   1.0000    2.5000
omega____ theta____ kappa____ phi______ frames
    -      108.0000  -94.0000 -120.0000 71

#__ type_ start__ end____ width___ exp.time_
 38 omega   38.00   77.00   1.0000    2.5000
omega____ theta____ kappa____ phi______ frames
    -      108.0000  -30.0000  150.0000 39

#__ type_ start__ end____ width___ exp.time_
 39 omega   39.00  113.00   1.0000    2.5000
omega____ theta____ kappa____ phi______ frames
    -      108.0000 -111.0000 -150.0000 74

#__ type_ start__ end____ width___ exp.time_
 40 omega   98.00  178.00   1.0000    2.5000
omega____ theta____ kappa____ phi______ frames
    -      108.0000   30.0000   90.0000 80
;
_diffrn_measurement_device 'four-circle diffractometer'
_diffrn_measurement_device_type 'Xcalibur, Eos, Gemini'
_diffrn_measurement_method '\w scans'
_diffrn_orient_matrix_UB_11 0.0557171000
_diffrn_orient_matrix_UB_12 -0.0322500000
_diffrn_orient_matrix_UB_13 0.0692930000
_diffrn_orient_matrix_UB_21 -0.0293284000
_diffrn_orient_matrix_UB_22 0.0856704000
_diffrn_orient_matrix_UB_23 0.0270687000
_diffrn_orient_matrix_UB_31 -0.1163290000
_diffrn_orient_matrix_UB_32 -0.0091350000
_diffrn_orient_matrix_UB_33 0.0333298000
_diffrn_radiation_monochromator graphite
_diffrn_radiation_probe x-ray
_diffrn_radiation_type CuK\a
_diffrn_radiation_wavelength 1.54184
_diffrn_reflns_av_R_equivalents 0.0422
_diffrn_reflns_av_unetI/netI 0.0554
_diffrn_reflns_Laue_measured_fraction_full 1.000
_diffrn_reflns_Laue_measured_fraction_max 1.000
_diffrn_reflns_limit_h_max 10
_diffrn_reflns_limit_h_min -14
_diffrn_reflns_limit_k_max 20
_diffrn_reflns_limit_k_min -20
_diffrn_reflns_limit_l_max 22
_diffrn_reflns_limit_l_min -21
_diffrn_reflns_number 30703
_diffrn_reflns_point_group_measured_fraction_full 1.000
_diffrn_reflns_point_group_measured_fraction_max 1.000
_diffrn_reflns_theta_full 67.078
_diffrn_reflns_theta_max 67.078
_diffrn_reflns_theta_min 3.475
_diffrn_source 'Enhance (Cu) X-ray Source'
_exptl_absorpt_coefficient_mu 7.296
_exptl_absorpt_correction_T_max 0.415
_exptl_absorpt_correction_T_min 0.257
_exptl_absorpt_correction_type gaussian
_exptl_absorpt_process_details
;
CrysAlisPro, Agilent Technologies,
Version 1.171.37.35 (release 13-08-2014 CrysAlis171 .NET)
(compiled Aug 13 2014,18:06:01)
Numerical absorption correction based on gaussian integration over
			a multifaceted crystal model
Empirical absorption correction using spherical harmonics,
 implemented in SCALE3 ABSPACK scaling algorithm.
;
_exptl_crystal_colour colourless
_exptl_crystal_colour_primary colourless
_exptl_crystal_density_diffrn 1.502
_exptl_crystal_description prism
_exptl_crystal_F_000 1760
_exptl_crystal_size_max 0.2783
_exptl_crystal_size_mid 0.2328
_exptl_crystal_size_min 0.2024
_refine_diff_density_max 0.658
_refine_diff_density_min -0.924
_refine_diff_density_rms 0.097
_refine_ls_extinction_coef 0.00101(5)
_refine_ls_extinction_expression Fc^*^=kFc[1+0.001xFc^2^\l^3^/sin(2\q)]^-1/4^
_refine_ls_extinction_method 'SHELXL-2014/7 (Sheldrick 2014'
_refine_ls_goodness_of_fit_ref 1.027
_refine_ls_hydrogen_treatment constr
_refine_ls_matrix_type full
_refine_ls_number_parameters 846
_refine_ls_number_reflns 13720
_refine_ls_number_restraints 0
_refine_ls_restrained_S_all 1.027
_refine_ls_R_factor_all 0.0575
_refine_ls_R_factor_gt 0.0431
_refine_ls_shift/su_max 0.002
_refine_ls_shift/su_mean 0.000
_refine_ls_structure_factor_coef Fsqd
_refine_ls_weighting_details 'w=1/[\s^2^(Fo^2^)+(0.0684P)^2^] where P=(Fo^2^+2Fc^2^)/3'
_refine_ls_weighting_scheme calc
_refine_ls_wR_factor_gt 0.1147
_refine_ls_wR_factor_ref 0.1295
_reflns_Friedel_coverage 0.000
_reflns_number_gt 10795
_reflns_number_total 13720
_reflns_threshold_expression 'I > 2\s(I)'
_cod_data_source_file d0cc04501b2.cif
_cod_data_source_block 201808353
_cod_depositor_comments 'Adding full bibliography for 7126920--7126923.cif.'
_cod_database_code 7126923
_shelx_shelxl_version_number 2014/7
_chemical_oxdiff_formula C32H15O8N2Mo2P4
_shelx_space_group_comment
;
The symmetry employed for this shelxl refinement is uniquely defined
by the following loop, which should always be used as a source of
symmetry information in preference to the above space-group names.
They are only intended as comments.
;
_reflns_odcompleteness_completeness 99.96
_reflns_odcompleteness_iscentric 1
_reflns_odcompleteness_theta 66.97
_olex2_refinement_description
;
1. Fixed Uiso
 At 1.2 times of:
  All C(H,H) groups
 At 1.5 times of:
  All C(H,H,H) groups
2.a Secondary CH2 refined with riding coordinates:
 C9(H9A,H9B), C12(H12A,H12B), C15(H15A,H15B), C18(H18A,H18B), C21(H21A,H21B),
 C24(H24A,H24B), C27(H27A,H27B), C30(H30A,H30B), C9'(H9'A,H9'B), C12'(H12C,
 H12D), C15'(H15C,H15D), C18'(H18C,H18D), C21'(H21C,H21D), C24'(H24C,H24D),
 C27'(H27C,H27D), C30'(H30C,H30D)
2.b Idealised Me refined as rotating group:
 C13(H13A,H13B,H13C), C14(H14A,H14B,H14C), C19(H19A,H19B,H19C), C20(H20A,H20B,
 H20C), C25(H25A,H25B,H25C), C26(H26A,H26B,H26C), C31(H31A,H31B,H31C), C32(H32A,
 H32B,H32C), C13'(H13D,H13E,H13F), C14'(H14D,H14E,H14F), C19'(H19D,H19E,H19F),
 C20'(H20D,H20E,H20F), C25'(H25D,H25E,H25F), C26'(H26D,H26E,H26F), C31'(H31D,
 H31E,H31F), C32'(H32D,H32E,H32F)
;
_olex2_submission_special_instructions 'No special instructions were received'

loop_
_space_group_symop_operation_xyz
'x, y, z'
'-x, -y, -z'

loop_
_atom_site_label
_atom_site_type_symbol
_atom_site_fract_x
_atom_site_fract_y
_atom_site_fract_z
_atom_site_U_iso_or_equiv
_atom_site_adp_type
_atom_site_occupancy
_atom_site_site_symmetry_order
_atom_site_calc_flag
_atom_site_refinement_flags_posn
_atom_site_refinement_flags_adp
_atom_site_refinement_flags_occupancy
_atom_site_disorder_assembly
_atom_site_disorder_group
C1 C 0.5351(5) 0.3729(4) 0.1584(3) 0.0695(15) Uani 1 1 d . . . . .
C2 C 0.5094(5) 0.5289(3) 0.1033(3) 0.0618(13) Uani 1 1 d . . . . .
C3 C 0.3845(5) 0.5974(4) 0.2256(3) 0.0635(14) Uani 1 1 d . . . . .
C4 C 0.6105(5) 0.4880(4) 0.2247(4) 0.0769(17) Uani 1 1 d . . . . .
C5 C 0.1188(5) 0.6440(3) 0.3194(3) 0.0655(14) Uani 1 1 d . . . . .
C6 C 0.0099(5) 0.5761(4) 0.4294(3) 0.0682(15) Uani 1 1 d . . . . .
C7 C -0.0902(5) 0.6134(4) 0.3059(3) 0.0780(18) Uani 1 1 d . . . . .
C8 C -0.0191(5) 0.4548(4) 0.3481(3) 0.0671(15) Uani 1 1 d . . . . .
C9 C 0.4945(5) 0.4558(4) 0.3879(3) 0.0647(14) Uani 1 1 d . . . . .
H9A H 0.5018 0.4161 0.4262 0.078 Uiso 1 1 calc R . . . .
H9B H 0.5712 0.4564 0.3690 0.078 Uiso 1 1 calc R . . . .
C10 C 0.4324(6) 0.5369(4) 0.4162(3) 0.0679(16) Uani 1 1 d . . . . .
C11 C 0.3314(5) 0.5476(3) 0.4515(3) 0.0623(14) Uani 1 1 d . . . . .
C12 C 0.2783(5) 0.4782(3) 0.4611(3) 0.0591(13) Uani 1 1 d . . . . .
H12A H 0.2092 0.4927 0.4927 0.071 Uiso 1 1 calc R . . . .
H12B H 0.3317 0.4327 0.4822 0.071 Uiso 1 1 calc R . . . .
C13 C 0.4960(7) 0.6015(5) 0.4000(4) 0.099(3) Uani 1 1 d . . . . .
H13A H 0.5719 0.5832 0.4159 0.148 Uiso 1 1 calc GR . . . .
H13B H 0.4550 0.6492 0.4241 0.148 Uiso 1 1 calc GR . . . .
H13C H 0.5007 0.6127 0.3499 0.148 Uiso 1 1 calc GR . . . .
C14 C 0.2634(6) 0.6252(4) 0.4842(4) 0.086(2) Uani 1 1 d . . . . .
H14A H 0.1950 0.6466 0.4599 0.130 Uiso 1 1 calc GR . . . .
H14B H 0.3092 0.6626 0.4803 0.130 Uiso 1 1 calc GR . . . .
H14C H 0.2429 0.6156 0.5332 0.130 Uiso 1 1 calc GR . . . .
C15 C 0.4600(5) 0.3167(3) 0.3238(3) 0.0655(14) Uani 1 1 d . . . . .
H15A H 0.4180 0.2968 0.2909 0.079 Uiso 1 1 calc R . . . .
H15B H 0.5409 0.2985 0.3085 0.079 Uiso 1 1 calc R . . . .
C16 C 0.4416(5) 0.2801(3) 0.3948(3) 0.0654(15) Uani 1 1 d . . . . .
C17 C 0.3361(5) 0.2927(3) 0.4251(3) 0.0646(14) Uani 1 1 d . . . . .
C18 C 0.2366(5) 0.3459(3) 0.3885(3) 0.0593(13) Uani 1 1 d . . . . .
H18A H 0.1661 0.3453 0.4165 0.071 Uiso 1 1 calc R . . . .
H18B H 0.2337 0.3238 0.3431 0.071 Uiso 1 1 calc R . . . .
C19 C 0.5479(6) 0.2295(4) 0.4278(4) 0.094(2) Uani 1 1 d . . . . .
H19A H 0.5830 0.1844 0.3989 0.140 Uiso 1 1 calc GR . . . .
H19B H 0.5266 0.2112 0.4743 0.140 Uiso 1 1 calc GR . . . .
H19C H 0.6012 0.2608 0.4311 0.140 Uiso 1 1 calc GR . . . .
C20 C 0.3043(7) 0.2586(4) 0.4968(4) 0.098(2) Uani 1 1 d . . . . .
H20A H 0.3708 0.2212 0.5140 0.147 Uiso 1 1 calc GR . . . .
H20B H 0.2456 0.2320 0.4923 0.147 Uiso 1 1 calc GR . . . .
H20C H 0.2763 0.3012 0.5294 0.147 Uiso 1 1 calc GR . . . .
C21 C 0.0243(4) 0.5771(3) 0.1385(2) 0.0503(11) Uani 1 1 d . . . . .
H21A H 0.0203 0.5499 0.0958 0.060 Uiso 1 1 calc R . . . .
H21B H -0.0535 0.5995 0.1584 0.060 Uiso 1 1 calc R . . . .
C22 C 0.0804(5) 0.6432(3) 0.1201(3) 0.0603(13) Uani 1 1 d . . . . .
C23 C 0.1826(5) 0.6268(3) 0.0853(3) 0.0591(13) Uani 1 1 d . . . . .
C24 C 0.2397(5) 0.5417(3) 0.0646(2) 0.0528(11) Uani 1 1 d . . . . .
H24A H 0.3089 0.5402 0.0343 0.063 Uiso 1 1 calc R . . . .
H24B H 0.1883 0.5223 0.0380 0.063 Uiso 1 1 calc R . . . .
C25 C 0.0126(7) 0.7253(3) 0.1428(4) 0.091(2) Uani 1 1 d . . . . .
H25A H -0.0520 0.7440 0.1146 0.137 Uiso 1 1 calc GR . . . .
H25B H 0.0606 0.7612 0.1364 0.137 Uiso 1 1 calc GR . . . .
H25C H -0.0142 0.7229 0.1917 0.137 Uiso 1 1 calc GR . . . .
C26 C 0.2483(6) 0.6881(4) 0.0615(4) 0.091(2) Uani 1 1 d . . . . .
H26A H 0.3277 0.6669 0.0704 0.137 Uiso 1 1 calc GR . . . .
H26B H 0.2167 0.7361 0.0874 0.137 Uiso 1 1 calc GR . . . .
H26C H 0.2420 0.7000 0.0118 0.137 Uiso 1 1 calc GR . . . .
C27 C 0.0605(4) 0.4125(3) 0.1861(2) 0.0488(11) Uani 1 1 d . . . . .
H27A H 0.1058 0.3680 0.2131 0.059 Uiso 1 1 calc R . . . .
H27B H -0.0193 0.4202 0.2032 0.059 Uiso 1 1 calc R . . . .
C28 C 0.0738(4) 0.3908(3) 0.1099(2) 0.0456(10) Uani 1 1 d . . . . .
C29 C 0.1762(4) 0.3727(3) 0.0751(3) 0.0514(11) Uani 1 1 d . . . . .
C30 C 0.2810(4) 0.3763(3) 0.1115(3) 0.0533(11) Uani 1 1 d . . . . .
H30A H 0.3482 0.3594 0.0787 0.064 Uiso 1 1 calc R . . . .
H30B H 0.2902 0.3385 0.1513 0.064 Uiso 1 1 calc R . . . .
C31 C -0.0385(5) 0.3939(3) 0.0781(3) 0.0611(13) Uani 1 1 d . . . . .
H31A H -0.0724 0.3548 0.1017 0.092 Uiso 1 1 calc GR . . . .
H31B H -0.0236 0.3828 0.0286 0.092 Uiso 1 1 calc GR . . . .
H31C H -0.0902 0.4461 0.0839 0.092 Uiso 1 1 calc GR . . . .
C32 C 0.2002(5) 0.3485(4) -0.0010(3) 0.0711(16) Uani 1 1 d . . . . .
H32A H 0.2343 0.3857 -0.0277 0.107 Uiso 1 1 calc GR . . . .
H32B H 0.1296 0.3484 -0.0203 0.107 Uiso 1 1 calc GR . . . .
H32C H 0.2520 0.2960 -0.0035 0.107 Uiso 1 1 calc GR . . . .
Mo1 Mo 0.45924(3) 0.48364(2) 0.19516(2) 0.04933(12) Uani 1 1 d . . . . .
Mo2 Mo 0.06080(3) 0.54403(2) 0.33052(2) 0.04635(11) Uani 1 1 d . . . . .
O1 O 0.5804(4) 0.3112(3) 0.1370(3) 0.1042(17) Uani 1 1 d . . . . .
O2 O 0.5434(5) 0.5557(3) 0.0527(3) 0.0953(15) Uani 1 1 d . . . . .
O3 O 0.3485(5) 0.6627(3) 0.2382(3) 0.1025(17) Uani 1 1 d . . . . .
O4 O 0.7002(4) 0.4898(4) 0.2381(3) 0.128(2) Uani 1 1 d . . . . .
O5 O 0.1367(5) 0.7046(3) 0.3190(3) 0.1080(18) Uani 1 1 d . . . . .
O6 O -0.0240(5) 0.5967(3) 0.4850(2) 0.1014(17) Uani 1 1 d . . . . .
O7 O -0.1764(5) 0.6543(4) 0.2947(4) 0.137(3) Uani 1 1 d . . . . .
O8 O -0.0733(5) 0.4112(4) 0.3589(3) 0.1060(19) Uani 1 1 d . . . . .
P1 P 0.41648(10) 0.42764(8) 0.31708(7) 0.0495(3) Uani 1 1 d . . . . .
P2 P 0.24258(10) 0.45113(7) 0.37406(6) 0.0453(3) Uani 1 1 d . . . . .
P3 P 0.10478(9) 0.50409(7) 0.20307(5) 0.0403(2) Uani 1 1 d . . . . .
P4 P 0.27702(9) 0.47582(7) 0.14399(6) 0.0406(2) Uani 1 1 d . . . . .
C1' C 0.1919(5) 1.1594(3) 0.1634(3) 0.0639(14) Uani 1 1 d . . . . .
C2' C 0.0356(5) 1.1509(4) 0.0627(3) 0.0655(14) Uani 1 1 d . . . . .
C3' C 0.2657(6) 1.0985(4) 0.0311(3) 0.0716(16) Uani 1 1 d . . . . .
C4' C 0.1462(5) 0.9884(4) 0.0401(3) 0.0643(14) Uani 1 1 d . . . . .
C5' C 0.1897(7) 1.1297(5) 0.3398(4) 0.090(2) Uani 1 1 d . . . . .
C6' C 0.1021(6) 1.0575(5) 0.4574(3) 0.0837(19) Uani 1 1 d . . . . .
C7' C 0.3341(8) 1.0237(8) 0.4274(5) 0.147(5) Uani 1 1 d . . . . .
C8' C 0.2195(6) 0.9014(5) 0.4175(4) 0.095(2) Uani 1 1 d . . . . .
C9' C 0.4707(4) 0.9836(3) 0.1292(3) 0.0644(15) Uani 1 1 d . . . . .
H9'A H 0.5297 0.9348 0.1384 0.077 Uiso 1 1 calc R . . . .
H9'B H 0.4743 0.9949 0.0786 0.077 Uiso 1 1 calc R . . . .
C10' C 0.4933(5) 1.0507(4) 0.1664(5) 0.0760(19) Uani 1 1 d . . . . .
C11' C 0.5040(5) 1.0420(4) 0.2356(5) 0.083(2) Uani 1 1 d . . . . .
C12' C 0.4940(4) 0.9667(4) 0.2751(4) 0.0776(18) Uani 1 1 d . . . . .
H12C H 0.5111 0.9693 0.3237 0.093 Uiso 1 1 calc R . . . .
H12D H 0.5508 0.9216 0.2541 0.093 Uiso 1 1 calc R . . . .
C13' C 0.5080(7) 1.1216(4) 0.1227(5) 0.120(3) Uani 1 1 d . . . . .
H13D H 0.5507 1.1041 0.0788 0.181 Uiso 1 1 calc GR . . . .
H13E H 0.5489 1.1503 0.1479 0.181 Uiso 1 1 calc GR . . . .
H13F H 0.4340 1.1559 0.1133 0.181 Uiso 1 1 calc GR . . . .
C14' C 0.5274(7) 1.1040(6) 0.2819(6) 0.142(4) Uani 1 1 d . . . . .
H14D H 0.5988 1.0820 0.3029 0.213 Uiso 1 1 calc GR . . . .
H14E H 0.4664 1.1185 0.3185 0.213 Uiso 1 1 calc GR . . . .
H14F H 0.5316 1.1505 0.2534 0.213 Uiso 1 1 calc GR . . . .
C15' C 0.3428(5) 0.8644(3) 0.1352(3) 0.0639(14) Uani 1 1 d . . . . .
H15C H 0.2775 0.8475 0.1570 0.077 Uiso 1 1 calc R . . . .
H15D H 0.3411 0.8624 0.0843 0.077 Uiso 1 1 calc R . . . .
C16' C 0.4516(5) 0.8063(3) 0.1577(4) 0.076(2) Uani 1 1 d . . . . .
C17' C 0.4715(4) 0.7956(3) 0.2242(4) 0.0743(19) Uani 1 1 d . . . . .
C18' C 0.3839(5) 0.8383(3) 0.2797(3) 0.0704(16) Uani 1 1 d . . . . .
H18C H 0.4115 0.8204 0.3258 0.084 Uiso 1 1 calc R . . . .
H18D H 0.3137 0.8225 0.2766 0.084 Uiso 1 1 calc R . . . .
C19' C 0.5305(6) 0.7632(4) 0.0981(5) 0.113(3) Uani 1 1 d . . . . .
H19D H 0.4956 0.7268 0.0781 0.170 Uiso 1 1 calc GR . . . .
H19E H 0.6021 0.7339 0.1160 0.170 Uiso 1 1 calc GR . . . .
H19F H 0.5442 0.8013 0.0624 0.170 Uiso 1 1 calc GR . . . .
C20' C 0.5801(5) 0.7418(4) 0.2509(5) 0.110(3) Uani 1 1 d . . . . .
H20D H 0.5760 0.6874 0.2521 0.165 Uiso 1 1 calc GR . . . .
H20E H 0.5888 0.7566 0.2978 0.165 Uiso 1 1 calc GR . . . .
H20F H 0.6448 0.7470 0.2200 0.165 Uiso 1 1 calc GR . . . .
C21' C -0.1301(4) 1.1049(3) 0.2037(3) 0.0538(12) Uani 1 1 d . . . . .
H21C H -0.1495 1.1281 0.1574 0.065 Uiso 1 1 calc R . . . .
H21D H -0.1872 1.0774 0.2211 0.065 Uiso 1 1 calc R . . . .
C22' C -0.1322(4) 1.1707(3) 0.2536(3) 0.0562(12) Uani 1 1 d . . . . .
C23' C -0.1226(4) 1.1525(3) 0.3224(3) 0.0557(12) Uani 1 1 d . . . . .
C24' C -0.1067(4) 1.0667(3) 0.3475(3) 0.0510(11) Uani 1 1 d . . . . .
H24C H -0.1684 1.0471 0.3325 0.061 Uiso 1 1 calc R . . . .
H24D H -0.1100 1.0636 0.3988 0.061 Uiso 1 1 calc R . . . .
C25' C -0.1443(6) 1.2531(3) 0.2207(4) 0.087(2) Uani 1 1 d . . . . .
H25D H -0.0769 1.2533 0.1903 0.131 Uiso 1 1 calc GR . . . .
H25E H -0.1532 1.2908 0.2574 0.131 Uiso 1 1 calc GR . . . .
H25F H -0.2105 1.2676 0.1936 0.131 Uiso 1 1 calc GR . . . .
C26' C -0.1226(6) 1.2113(4) 0.3772(4) 0.0817(18) Uani 1 1 d . . . . .
H26D H -0.1703 1.2028 0.4182 0.123 Uiso 1 1 calc GR . . . .
H26E H -0.1517 1.2646 0.3584 0.123 Uiso 1 1 calc GR . . . .
H26F H -0.0456 1.2043 0.3901 0.123 Uiso 1 1 calc GR . . . .
C27' C -0.0177(4) 0.9395(3) 0.1692(3) 0.0492(10) Uani 1 1 d . . . . .
H27C H -0.0414 0.9476 0.1213 0.059 Uiso 1 1 calc R . . . .
H27D H 0.0528 0.8967 0.1687 0.059 Uiso 1 1 calc R . . . .
C28' C -0.1084(4) 0.9132(3) 0.2154(3) 0.0514(11) Uani 1 1 d . . . . .
C29' C -0.0938(4) 0.8949(3) 0.2829(3) 0.0573(13) Uani 1 1 d . . . . .
C30' C 0.0126(4) 0.9019(3) 0.3138(3) 0.0530(11) Uani 1 1 d . . . . .
H30C H 0.0785 0.8667 0.2888 0.064 Uiso 1 1 calc R . . . .
H30D H 0.0106 0.8830 0.3628 0.064 Uiso 1 1 calc R . . . .
C31' C -0.2112(4) 0.9090(4) 0.1779(4) 0.0721(16) Uani 1 1 d . . . . .
H31D H -0.2567 0.9621 0.1675 0.108 Uiso 1 1 calc GR . . . .
H31E H -0.2565 0.8810 0.2076 0.108 Uiso 1 1 calc GR . . . .
H31F H -0.1857 0.8812 0.1345 0.108 Uiso 1 1 calc GR . . . .
C32' C -0.1794(6) 0.8675(4) 0.3355(4) 0.090(2) Uani 1 1 d . . . . .
H32D H -0.2106 0.9079 0.3697 0.135 Uiso 1 1 calc GR . . . .
H32E H -0.1408 0.8188 0.3591 0.135 Uiso 1 1 calc GR . . . .
H32F H -0.2403 0.8587 0.3106 0.135 Uiso 1 1 calc GR . . . .
Mo1' Mo 0.16167(3) 1.07069(2) 0.10856(2) 0.04481(11) Uani 1 1 d . . . . .
Mo2' Mo 0.20494(4) 1.01370(3) 0.37239(2) 0.06096(14) Uani 1 1 d . . . . .
O1' O 0.2138(6) 1.2120(3) 0.1863(3) 0.1118(19) Uani 1 1 d . . . . .
O2' O -0.0319(5) 1.1961(3) 0.0347(3) 0.1063(18) Uani 1 1 d . . . . .
O3' O 0.3215(5) 1.1154(3) -0.0147(3) 0.1112(19) Uani 1 1 d . . . . .
O4' O 0.1419(5) 0.9468(3) -0.0024(3) 0.1030(17) Uani 1 1 d . . . . .
O5' O 0.1777(8) 1.1958(4) 0.3310(4) 0.155(3) Uani 1 1 d . . . . .
O6' O 0.0497(5) 1.0813(4) 0.5071(2) 0.122(2) Uani 1 1 d . . . . .
O7' O 0.4027(7) 1.0316(7) 0.4600(5) 0.240(6) Uani 1 1 d . . . . .
O8' O 0.2312(6) 0.8431(4) 0.4475(3) 0.144(3) Uani 1 1 d . . . . .
P1' P 0.32729(9) 0.96901(7) 0.15900(7) 0.0453(3) Uani 1 1 d . . . . .
P2' P 0.34891(10) 0.94937(8) 0.27422(7) 0.0543(3) Uani 1 1 d . . . . .
P3' P 0.01373(9) 1.03237(7) 0.19617(6) 0.0396(2) Uani 1 1 d . . . . .
P4' P 0.03399(9) 1.00342(7) 0.31084(6) 0.0405(2) Uani 1 1 d . . . . .

loop_
_atom_site_aniso_label
_atom_site_aniso_U_11
_atom_site_aniso_U_22
_atom_site_aniso_U_33
_atom_site_aniso_U_23
_atom_site_aniso_U_13
_atom_site_aniso_U_12
C1 0.052(3) 0.078(4) 0.074(4) -0.009(3) 0.001(3) -0.010(3)
C2 0.065(3) 0.067(3) 0.057(3) -0.008(3) 0.000(3) -0.026(3)
C3 0.069(3) 0.071(4) 0.057(3) -0.007(3) -0.001(3) -0.028(3)
C4 0.058(3) 0.102(5) 0.076(4) -0.004(4) -0.012(3) -0.028(3)
C5 0.073(4) 0.058(3) 0.057(3) -0.006(3) -0.005(3) -0.003(3)
C6 0.069(3) 0.085(4) 0.046(3) -0.016(3) -0.004(3) -0.012(3)
C7 0.056(3) 0.094(5) 0.070(4) -0.017(3) -0.012(3) 0.010(3)
C8 0.073(4) 0.090(4) 0.045(3) -0.006(3) -0.004(3) -0.033(3)
C9 0.061(3) 0.085(4) 0.054(3) 0.003(3) -0.028(3) -0.022(3)
C10 0.098(4) 0.065(3) 0.054(3) 0.004(3) -0.040(3) -0.036(3)
C11 0.087(4) 0.062(3) 0.043(3) 0.000(2) -0.025(3) -0.023(3)
C12 0.073(3) 0.067(3) 0.040(3) -0.004(2) -0.019(2) -0.018(3)
C13 0.135(7) 0.120(6) 0.071(4) 0.009(4) -0.036(4) -0.076(6)
C14 0.104(5) 0.071(4) 0.088(5) -0.021(3) -0.037(4) -0.016(4)
C15 0.059(3) 0.053(3) 0.078(4) -0.001(3) -0.010(3) 0.000(2)
C16 0.072(4) 0.050(3) 0.072(4) 0.004(3) -0.030(3) -0.006(3)
C17 0.084(4) 0.047(3) 0.059(3) 0.006(2) -0.015(3) -0.012(3)
C18 0.070(3) 0.053(3) 0.057(3) -0.001(2) -0.011(3) -0.018(2)
C19 0.094(5) 0.073(4) 0.106(6) 0.013(4) -0.041(4) 0.000(4)
C20 0.129(7) 0.083(5) 0.076(5) 0.019(4) -0.011(4) -0.022(5)
C21 0.053(3) 0.054(3) 0.037(2) -0.0029(19) -0.0133(19) 0.001(2)
C22 0.081(4) 0.048(3) 0.045(3) -0.006(2) -0.023(3) 0.000(2)
C23 0.081(4) 0.049(3) 0.050(3) 0.007(2) -0.026(3) -0.016(3)
C24 0.066(3) 0.061(3) 0.033(2) 0.003(2) -0.011(2) -0.017(2)
C25 0.138(7) 0.047(3) 0.076(4) -0.012(3) -0.011(4) 0.002(4)
C26 0.098(5) 0.072(4) 0.113(6) 0.033(4) -0.033(4) -0.037(4)
C27 0.060(3) 0.056(3) 0.035(2) -0.0032(19) -0.012(2) -0.020(2)
C28 0.055(3) 0.045(2) 0.039(2) -0.0032(18) -0.0120(19) -0.014(2)
C29 0.067(3) 0.037(2) 0.048(3) -0.0084(19) -0.015(2) -0.006(2)
C30 0.052(3) 0.049(3) 0.055(3) -0.012(2) -0.006(2) -0.006(2)
C31 0.068(3) 0.070(3) 0.053(3) -0.002(3) -0.019(3) -0.028(3)
C32 0.078(4) 0.075(4) 0.058(3) -0.029(3) -0.005(3) -0.012(3)
Mo1 0.0451(2) 0.0568(2) 0.0479(2) -0.00475(17) -0.00767(16) -0.01489(17)
Mo2 0.0473(2) 0.0551(2) 0.03256(19) -0.00853(15) -0.00655(14) -0.00419(16)
O1 0.086(3) 0.079(3) 0.134(5) -0.037(3) -0.008(3) 0.008(3)
O2 0.109(4) 0.107(4) 0.079(3) -0.016(3) 0.028(3) -0.051(3)
O3 0.123(4) 0.060(3) 0.126(4) -0.023(3) 0.020(3) -0.032(3)
O4 0.066(3) 0.183(6) 0.152(6) -0.012(5) -0.033(3) -0.054(4)
O5 0.129(5) 0.065(3) 0.128(5) -0.014(3) 0.010(4) -0.028(3)
O6 0.122(4) 0.124(4) 0.046(2) -0.033(3) 0.018(2) -0.014(3)
O7 0.074(3) 0.162(6) 0.140(5) -0.032(4) -0.033(3) 0.042(4)
O8 0.124(4) 0.151(5) 0.072(3) 0.000(3) -0.005(3) -0.088(4)
P1 0.0491(6) 0.0531(7) 0.0469(6) -0.0009(5) -0.0167(5) -0.0108(5)
P2 0.0529(6) 0.0453(6) 0.0380(6) -0.0025(5) -0.0143(5) -0.0099(5)
P3 0.0448(6) 0.0434(6) 0.0304(5) -0.0039(4) -0.0097(4) -0.0052(4)
P4 0.0446(6) 0.0421(6) 0.0338(5) -0.0037(4) -0.0080(4) -0.0073(4)
C1' 0.081(4) 0.046(3) 0.062(3) 0.002(2) -0.008(3) -0.013(3)
C2' 0.071(3) 0.067(3) 0.058(3) 0.012(3) -0.009(3) -0.018(3)
C3' 0.085(4) 0.074(4) 0.061(3) -0.003(3) 0.011(3) -0.033(3)
C4' 0.060(3) 0.076(4) 0.059(3) -0.012(3) 0.001(3) -0.022(3)
C5' 0.108(6) 0.103(6) 0.079(5) -0.028(4) 0.013(4) -0.060(5)
C6' 0.096(5) 0.105(5) 0.048(3) -0.005(3) -0.002(3) -0.024(4)
C7' 0.084(6) 0.250(14) 0.105(7) -0.042(8) -0.039(5) -0.027(7)
C8' 0.076(4) 0.123(6) 0.060(4) 0.018(4) 0.002(3) 0.012(4)
C9' 0.047(3) 0.055(3) 0.089(4) -0.002(3) 0.022(3) -0.017(2)
C10' 0.041(3) 0.057(3) 0.130(6) -0.006(4) 0.009(3) -0.016(2)
C11' 0.036(3) 0.067(4) 0.147(7) -0.031(4) -0.002(3) -0.016(2)
C12' 0.032(2) 0.096(5) 0.104(5) -0.014(4) -0.008(3) -0.013(3)
C13' 0.086(5) 0.079(5) 0.207(11) 0.021(6) -0.001(6) -0.048(4)
C14' 0.088(6) 0.118(7) 0.235(13) -0.075(8) 0.002(7) -0.046(5)
C15' 0.061(3) 0.048(3) 0.081(4) -0.019(3) 0.018(3) -0.017(2)
C16' 0.047(3) 0.039(3) 0.133(6) -0.007(3) 0.037(3) -0.007(2)
C17' 0.039(3) 0.048(3) 0.125(6) 0.019(3) 0.017(3) -0.004(2)
C18' 0.047(3) 0.066(3) 0.086(4) 0.016(3) 0.004(3) 0.000(2)
C19' 0.093(5) 0.059(4) 0.168(8) -0.025(5) 0.074(5) -0.008(3)
C20' 0.052(4) 0.079(5) 0.180(9) 0.029(5) 0.012(4) 0.004(3)
C21' 0.037(2) 0.060(3) 0.057(3) 0.003(2) -0.003(2) 0.000(2)
C22' 0.040(2) 0.048(3) 0.073(3) 0.000(2) 0.002(2) 0.000(2)
C23' 0.039(2) 0.054(3) 0.066(3) -0.011(2) 0.013(2) -0.002(2)
C24' 0.039(2) 0.059(3) 0.050(3) -0.002(2) 0.0104(19) -0.007(2)
C25' 0.097(5) 0.051(3) 0.099(5) 0.012(3) -0.001(4) 0.002(3)
C26' 0.087(4) 0.065(4) 0.088(5) -0.026(3) 0.010(4) -0.014(3)
C27' 0.042(2) 0.056(3) 0.050(3) -0.011(2) 0.0008(19) -0.014(2)
C28' 0.038(2) 0.051(3) 0.065(3) -0.010(2) 0.004(2) -0.0115(19)
C29' 0.045(3) 0.048(3) 0.078(4) -0.004(2) 0.010(2) -0.015(2)
C30' 0.061(3) 0.042(2) 0.053(3) 0.004(2) 0.003(2) -0.011(2)
C31' 0.043(3) 0.083(4) 0.097(5) -0.013(3) -0.005(3) -0.025(3)
C32' 0.083(4) 0.088(5) 0.106(5) 0.002(4) 0.024(4) -0.044(4)
Mo1' 0.0461(2) 0.0466(2) 0.0404(2) 0.00124(15) 0.00539(15) -0.01334(15)
Mo2' 0.0451(2) 0.0917(3) 0.0446(2) -0.0069(2) -0.00688(17) -0.0137(2)
O1' 0.179(6) 0.061(3) 0.107(4) -0.008(3) -0.031(4) -0.043(3)
O2' 0.117(4) 0.091(3) 0.103(4) 0.037(3) -0.045(3) -0.009(3)
O3' 0.126(4) 0.126(4) 0.087(3) 0.005(3) 0.049(3) -0.062(4)
O4' 0.118(4) 0.120(4) 0.080(3) -0.045(3) -0.007(3) -0.040(3)
O5' 0.260(9) 0.120(5) 0.117(5) -0.044(4) 0.047(5) -0.120(6)
O6' 0.139(5) 0.168(6) 0.047(3) -0.023(3) 0.024(3) -0.027(4)
O7' 0.136(7) 0.383(15) 0.204(9) -0.091(9) -0.107(7) -0.030(8)
O8' 0.131(5) 0.156(6) 0.106(4) 0.077(4) 0.004(4) 0.009(4)
P1' 0.0354(5) 0.0399(6) 0.0581(7) -0.0054(5) 0.0120(5) -0.0100(4)
P2' 0.0313(5) 0.0636(8) 0.0641(8) 0.0000(6) -0.0014(5) -0.0070(5)
P3' 0.0327(5) 0.0435(6) 0.0396(6) 0.0000(4) 0.0008(4) -0.0064(4)
P4' 0.0345(5) 0.0438(6) 0.0403(6) -0.0003(4) 0.0035(4) -0.0079(4)

loop_
_atom_type_symbol
_atom_type_description
_atom_type_scat_dispersion_real
_atom_type_scat_dispersion_imag
_atom_type_scat_source
C C 0.0181 0.0091 'International Tables Vol C Tables 4.2.6.8 and 6.1.1.4'
H H 0.0000 0.0000 'International Tables Vol C Tables 4.2.6.8 and 6.1.1.4'
Mo Mo -0.0483 2.7339 'International Tables Vol C Tables 4.2.6.8 and 6.1.1.4'
O O 0.0492 0.0322 'International Tables Vol C Tables 4.2.6.8 and 6.1.1.4'
P P 0.2955 0.4335 'International Tables Vol C Tables 4.2.6.8 and 6.1.1.4'

loop_
_exptl_crystal_face_index_h
_exptl_crystal_face_index_k
_exptl_crystal_face_index_l
_exptl_crystal_face_perp_dist
_exptl_oxdiff_crystal_face_indexfrac_h
_exptl_oxdiff_crystal_face_indexfrac_k
_exptl_oxdiff_crystal_face_indexfrac_l
_exptl_oxdiff_crystal_face_x
_exptl_oxdiff_crystal_face_y
_exptl_oxdiff_crystal_face_z
-7 -3 4 0.1296 -7.0874 -3.2651 4.3386 0.0110 0.0456 0.9989
1 10 7 0.0983 1.2757 9.6309 6.8234 0.2333 0.9724 -0.0090
7 4 -4 0.1017 7.1784 3.9418 -3.8605 0.0053 0.0227 -0.9997
-3 -10 -6 0.1171 -2.6514 -10.1564 -5.8902 -0.2283 -0.9518 0.2049
-8 -1 -1 0.1158 -7.7579 -1.1561 -0.7681 -0.4482 0.1077 0.8874
-2 5 -10 0.0493 -2.3760 4.9766 -9.7446 -0.9681 0.2323 -0.0938
8 1 1 0.1240 7.7276 0.9159 1.1854 0.4832 -0.1161 -0.8678
0 -6 10 0.1223 -0.2278 -5.7799 10.2276 0.8824 -0.2116 0.4202
-1 11 0 0.0774 -1.0000 11.0000 0.0000 -0.4105 0.9717 0.0158
-1 -11 1 0.1174 -1.0000 -11.0000 1.0000 0.3683 -0.8860 0.2501
2 1 12 0.1273 2.0000 1.0000 12.0000 0.9107 0.3518 0.1582

loop_
_geom_angle_atom_site_label_1
_geom_angle_atom_site_label_2
_geom_angle_atom_site_label_3
_geom_angle
_geom_angle_site_symmetry_1
_geom_angle_site_symmetry_3
_geom_angle_publ_flag
O1 C1 Mo1 178.1(6) . . ?
O2 C2 Mo1 175.8(5) . . ?
O3 C3 Mo1 174.3(5) . . ?
O4 C4 Mo1 176.4(7) . . ?
O5 C5 Mo2 170.0(6) . . ?
O6 C6 Mo2 176.7(6) . . ?
O7 C7 Mo2 176.9(6) . . ?
O8 C8 Mo2 173.1(6) . . ?
H9A C9 H9B 108.0 . . ?
C10 C9 H9A 109.4 . . ?
C10 C9 H9B 109.4 . . ?
C10 C9 P1 111.4(4) . . ?
P1 C9 H9A 109.4 . . ?
P1 C9 H9B 109.4 . . ?
C9 C10 C13 114.8(6) . . ?
C11 C10 C9 120.0(5) . . ?
C11 C10 C13 125.2(6) . . ?
C10 C11 C12 118.8(5) . . ?
C10 C11 C14 124.5(6) . . ?
C12 C11 C14 116.7(6) . . ?
C11 C12 H12A 109.7 . . ?
C11 C12 H12B 109.7 . . ?
C11 C12 P2 109.8(3) . . ?
H12A C12 H12B 108.2 . . ?
P2 C12 H12A 109.7 . . ?
P2 C12 H12B 109.7 . . ?
C10 C13 H13A 109.5 . . ?
C10 C13 H13B 109.5 . . ?
C10 C13 H13C 109.5 . . ?
H13A C13 H13B 109.5 . . ?
H13A C13 H13C 109.5 . . ?
H13B C13 H13C 109.5 . . ?
C11 C14 H14A 109.5 . . ?
C11 C14 H14B 109.5 . . ?
C11 C14 H14C 109.5 . . ?
H14A C14 H14B 109.5 . . ?
H14A C14 H14C 109.5 . . ?
H14B C14 H14C 109.5 . . ?
H15A C15 H15B 107.3 . . ?
C16 C15 H15A 108.2 . . ?
C16 C15 H15B 108.2 . . ?
C16 C15 P1 116.4(4) . . ?
P1 C15 H15A 108.2 . . ?
P1 C15 H15B 108.2 . . ?
C15 C16 C19 116.5(6) . . ?
C17 C16 C15 119.3(5) . . ?
C17 C16 C19 124.1(6) . . ?
C16 C17 C18 119.9(5) . . ?
C16 C17 C20 125.2(6) . . ?
C18 C17 C20 114.9(6) . . ?
C17 C18 H18A 108.6 . . ?
C17 C18 H18B 108.6 . . ?
C17 C18 P2 114.6(4) . . ?
H18A C18 H18B 107.6 . . ?
P2 C18 H18A 108.6 . . ?
P2 C18 H18B 108.6 . . ?
C16 C19 H19A 109.5 . . ?
C16 C19 H19B 109.5 . . ?
C16 C19 H19C 109.5 . . ?
H19A C19 H19B 109.5 . . ?
H19A C19 H19C 109.5 . . ?
H19B C19 H19C 109.5 . . ?
C17 C20 H20A 109.5 . . ?
C17 C20 H20B 109.5 . . ?
C17 C20 H20C 109.5 . . ?
H20A C20 H20B 109.5 . . ?
H20A C20 H20C 109.5 . . ?
H20B C20 H20C 109.5 . . ?
H21A C21 H21B 108.0 . . ?
C22 C21 H21A 109.3 . . ?
C22 C21 H21B 109.3 . . ?
C22 C21 P3 111.5(3) . . ?
P3 C21 H21A 109.3 . . ?
P3 C21 H21B 109.3 . . ?
C21 C22 C25 115.9(6) . . ?
C23 C22 C21 119.3(5) . . ?
C23 C22 C25 124.7(6) . . ?
C22 C23 C24 119.0(5) . . ?
C22 C23 C26 125.0(6) . . ?
C24 C23 C26 116.0(6) . . ?
C23 C24 H24A 109.4 . . ?
C23 C24 H24B 109.4 . . ?
C23 C24 P4 111.0(3) . . ?
H24A C24 H24B 108.0 . . ?
P4 C24 H24A 109.4 . . ?
P4 C24 H24B 109.4 . . ?
C22 C25 H25A 109.5 . . ?
C22 C25 H25B 109.5 . . ?
C22 C25 H25C 109.5 . . ?
H25A C25 H25B 109.5 . . ?
H25A C25 H25C 109.5 . . ?
H25B C25 H25C 109.5 . . ?
C23 C26 H26A 109.5 . . ?
C23 C26 H26B 109.5 . . ?
C23 C26 H26C 109.5 . . ?
H26A C26 H26B 109.5 . . ?
H26A C26 H26C 109.5 . . ?
H26B C26 H26C 109.5 . . ?
H27A C27 H27B 107.6 . . ?
C28 C27 H27A 108.7 . . ?
C28 C27 H27B 108.7 . . ?
C28 C27 P3 114.4(3) . . ?
P3 C27 H27A 108.7 . . ?
P3 C27 H27B 108.7 . . ?
C27 C28 C31 114.4(4) . . ?
C29 C28 C27 120.5(4) . . ?
C29 C28 C31 125.0(4) . . ?
C28 C29 C30 120.1(4) . . ?
C28 C29 C32 125.2(5) . . ?
C32 C29 C30 114.7(5) . . ?
C29 C30 H30A 108.5 . . ?
C29 C30 H30B 108.5 . . ?
C29 C30 P4 115.2(3) . . ?
H30A C30 H30B 107.5 . . ?
P4 C30 H30A 108.5 . . ?
P4 C30 H30B 108.5 . . ?
C28 C31 H31A 109.5 . . ?
C28 C31 H31B 109.5 . . ?
C28 C31 H31C 109.5 . . ?
H31A C31 H31B 109.5 . . ?
H31A C31 H31C 109.5 . . ?
H31B C31 H31C 109.5 . . ?
C29 C32 H32A 109.5 . . ?
C29 C32 H32B 109.5 . . ?
C29 C32 H32C 109.5 . . ?
H32A C32 H32B 109.5 . . ?
H32A C32 H32C 109.5 . . ?
H32B C32 H32C 109.5 . . ?
C1 Mo1 C3 176.3(2) . . ?
C1 Mo1 P1 91.86(18) . . ?
C1 Mo1 P4 87.99(17) . . ?
C2 Mo1 C1 88.5(2) . . ?
C2 Mo1 C3 87.9(2) . . ?
C2 Mo1 P1 173.46(16) . . ?
C2 Mo1 P4 89.97(16) . . ?
C3 Mo1 P1 91.79(16) . . ?
C3 Mo1 P4 91.24(16) . . ?
C4 Mo1 C1 88.7(3) . . ?
C4 Mo1 C2 84.6(3) . . ?
C4 Mo1 C3 91.7(3) . . ?
C4 Mo1 P1 88.8(2) . . ?
C4 Mo1 P4 173.7(2) . . ?
P4 Mo1 P1 96.57(4) . . ?
C5 Mo2 C8 171.5(2) . . ?
C5 Mo2 P2 96.72(16) . . ?
C5 Mo2 P3 96.37(16) . . ?
C6 Mo2 C5 86.5(2) . . ?
C6 Mo2 C8 87.8(2) . . ?
C6 Mo2 P2 89.20(18) . . ?
C6 Mo2 P3 174.28(18) . . ?
C7 Mo2 C5 86.8(3) . . ?
C7 Mo2 C6 85.9(3) . . ?
C7 Mo2 C8 86.6(3) . . ?
C7 Mo2 P2 173.8(2) . . ?
C7 Mo2 P3 89.31(19) . . ?
C8 Mo2 P2 89.48(18) . . ?
C8 Mo2 P3 88.78(16) . . ?
P3 Mo2 P2 95.35(4) . . ?
C9 P1 Mo1 114.31(19) . . ?
C9 P1 P2 98.6(2) . . ?
C15 P1 C9 102.6(3) . . ?
C15 P1 Mo1 113.8(2) . . ?
C15 P1 P2 99.52(19) . . ?
P2 P1 Mo1 124.80(6) . . ?
C12 P2 Mo2 113.53(19) . . ?
C12 P2 P1 98.96(19) . . ?
C18 P2 C12 103.6(2) . . ?
C18 P2 Mo2 114.04(18) . . ?
C18 P2 P1 98.09(19) . . ?
P1 P2 Mo2 125.42(6) . . ?
C21 P3 C27 101.8(2) . . ?
C21 P3 Mo2 114.72(16) . . ?
C21 P3 P4 98.52(16) . . ?
C27 P3 Mo2 112.23(15) . . ?
C27 P3 P4 99.83(16) . . ?
P4 P3 Mo2 126.20(5) . . ?
C24 P4 Mo1 114.10(17) . . ?
C24 P4 P3 98.78(17) . . ?
C30 P4 C24 102.4(2) . . ?
C30 P4 Mo1 114.72(16) . . ?
C30 P4 P3 99.22(17) . . ?
P3 P4 Mo1 124.30(5) . . ?
O1' C1' Mo1' 171.7(6) . . ?
O2' C2' Mo1' 177.1(6) . . ?
O3' C3' Mo1' 177.3(7) . . ?
O4' C4' Mo1' 173.6(6) . . ?
O5' C5' Mo2' 171.0(7) . . ?
O6' C6' Mo2' 176.1(7) . . ?
O7' C7' Mo2' 177.0(11) . . ?
O8' C8' Mo2' 173.1(8) . . ?
H9'A C9' H9'B 108.0 . . ?
C10' C9' H9'A 109.4 . . ?
C10' C9' H9'B 109.4 . . ?
C10' C9' P1' 111.2(4) . . ?
P1' C9' H9'A 109.4 . . ?
P1' C9' H9'B 109.4 . . ?
C9' C10' C13' 117.7(7) . . ?
C11' C10' C9' 117.9(6) . . ?
C11' C10' C13' 124.3(7) . . ?
C10' C11' C12' 120.9(6) . . ?
C10' C11' C14' 125.0(8) . . ?
C12' C11' C14' 114.1(8) . . ?
C11' C12' H12C 108.9 . . ?
C11' C12' H12D 108.9 . . ?
C11' C12' P2' 113.2(4) . . ?
H12C C12' H12D 107.8 . . ?
P2' C12' H12C 108.9 . . ?
P2' C12' H12D 108.9 . . ?
C10' C13' H13D 109.5 . . ?
C10' C13' H13E 109.5 . . ?
C10' C13' H13F 109.5 . . ?
H13D C13' H13E 109.5 . . ?
H13D C13' H13F 109.5 . . ?
H13E C13' H13F 109.5 . . ?
C11' C14' H14D 109.5 . . ?
C11' C14' H14E 109.5 . . ?
C11' C14' H14F 109.5 . . ?
H14D C14' H14E 109.5 . . ?
H14D C14' H14F 109.5 . . ?
H14E C14' H14F 109.5 . . ?
H15C C15' H15D 107.7 . . ?
C16' C15' H15C 108.8 . . ?
C16' C15' H15D 108.8 . . ?
C16' C15' P1' 113.9(4) . . ?
P1' C15' H15C 108.8 . . ?
P1' C15' H15D 108.8 . . ?
C17' C16' C15' 120.4(5) . . ?
C17' C16' C19' 124.6(7) . . ?
C19' C16' C15' 115.0(7) . . ?
C16' C17' C18' 120.2(5) . . ?
C16' C17' C20' 123.9(7) . . ?
C18' C17' C20' 115.9(7) . . ?
C17' C18' H18C 108.4 . . ?
C17' C18' H18D 108.4 . . ?
C17' C18' P2' 115.7(4) . . ?
H18C C18' H18D 107.4 . . ?
P2' C18' H18C 108.4 . . ?
P2' C18' H18D 108.4 . . ?
C16' C19' H19D 109.5 . . ?
C16' C19' H19E 109.5 . . ?
C16' C19' H19F 109.5 . . ?
H19D C19' H19E 109.5 . . ?
H19D C19' H19F 109.5 . . ?
H19E C19' H19F 109.5 . . ?
C17' C20' H20D 109.5 . . ?
C17' C20' H20E 109.5 . . ?
C17' C20' H20F 109.5 . . ?
H20D C20' H20E 109.5 . . ?
H20D C20' H20F 109.5 . . ?
H20E C20' H20F 109.5 . . ?
H21C C21' H21D 108.0 . . ?
C22' C21' H21C 109.5 . . ?
C22' C21' H21D 109.5 . . ?
C22' C21' P3' 110.9(3) . . ?
P3' C21' H21C 109.5 . . ?
P3' C21' H21D 109.5 . . ?
C23' C22' C21' 118.9(5) . . ?
C23' C22' C25' 124.6(6) . . ?
C25' C22' C21' 116.5(5) . . ?
C22' C23' C24' 118.9(5) . . ?
C22' C23' C26' 124.4(5) . . ?
C26' C23' C24' 116.7(5) . . ?
C23' C24' H24C 109.6 . . ?
C23' C24' H24D 109.6 . . ?
C23' C24' P4' 110.4(3) . . ?
H24C C24' H24D 108.1 . . ?
P4' C24' H24C 109.6 . . ?
P4' C24' H24D 109.6 . . ?
C22' C25' H25D 109.5 . . ?
C22' C25' H25E 109.5 . . ?
C22' C25' H25F 109.5 . . ?
H25D C25' H25E 109.5 . . ?
H25D C25' H25F 109.5 . . ?
H25E C25' H25F 109.5 . . ?
C23' C26' H26D 109.5 . . ?
C23' C26' H26E 109.5 . . ?
C23' C26' H26F 109.5 . . ?
H26D C26' H26E 109.5 . . ?
H26D C26' H26F 109.5 . . ?
H26E C26' H26F 109.5 . . ?
H27C C27' H27D 107.5 . . ?
C28' C27' H27C 108.4 . . ?
C28' C27' H27D 108.4 . . ?
C28' C27' P3' 115.3(3) . . ?
P3' C27' H27C 108.4 . . ?
P3' C27' H27D 108.4 . . ?
C27' C28' C31' 114.6(5) . . ?
C29' C28' C27' 120.2(4) . . ?
C29' C28' C31' 125.2(5) . . ?
C28' C29' C30' 119.9(4) . . ?
C28' C29' C32' 125.4(5) . . ?
C30' C29' C32' 114.8(5) . . ?
C29' C30' H30C 108.4 . . ?
C29' C30' H30D 108.4 . . ?
C29' C30' P4' 115.7(3) . . ?
H30C C30' H30D 107.4 . . ?
P4' C30' H30C 108.4 . . ?
P4' C30' H30D 108.4 . . ?
C28' C31' H31D 109.5 . . ?
C28' C31' H31E 109.5 . . ?
C28' C31' H31F 109.5 . . ?
H31D C31' H31E 109.5 . . ?
H31D C31' H31F 109.5 . . ?
H31E C31' H31F 109.5 . . ?
C29' C32' H32D 109.5 . . ?
C29' C32' H32E 109.5 . . ?
C29' C32' H32F 109.5 . . ?
H32D C32' H32E 109.5 . . ?
H32D C32' H32F 109.5 . . ?
H32E C32' H32F 109.5 . . ?
C1' Mo1' C4' 170.6(2) . . ?
C1' Mo1' P1' 91.61(16) . . ?
C1' Mo1' P3' 98.74(17) . . ?
C2' Mo1' C1' 89.6(2) . . ?
C2' Mo1' C4' 88.7(2) . . ?
C2' Mo1' P1' 176.47(17) . . ?
C2' Mo1' P3' 89.65(16) . . ?
C3' Mo1' C1' 86.7(2) . . ?
C3' Mo1' C2' 86.1(3) . . ?
C3' Mo1' C4' 84.0(2) . . ?
C3' Mo1' P1' 90.7(2) . . ?
C3' Mo1' P3' 173.06(19) . . ?
C4' Mo1' P1' 89.62(18) . . ?
C4' Mo1' P3' 90.48(16) . . ?
P1' Mo1' P3' 93.44(4) . . ?
C5' Mo2' C8' 173.1(3) . . ?
C5' Mo2' P2' 97.2(2) . . ?
C5' Mo2' P4' 94.1(2) . . ?
C6' Mo2' C5' 86.6(3) . . ?
C6' Mo2' C7' 85.9(4) . . ?
C6' Mo2' C8' 87.7(3) . . ?
C6' Mo2' P2' 173.9(2) . . ?
C6' Mo2' P4' 90.3(2) . . ?
C7' Mo2' C5' 86.3(5) . . ?
C7' Mo2' C8' 89.4(4) . . ?
C7' Mo2' P2' 89.6(3) . . ?
C7' Mo2' P4' 176.1(3) . . ?
C8' Mo2' P2' 88.2(2) . . ?
C8' Mo2' P4' 89.9(2) . . ?
P4' Mo2' P2' 94.16(4) . . ?
C9' P1' Mo1' 114.23(19) . . ?
C9' P1' P2' 99.1(2) . . ?
C15' P1' C9' 102.6(2) . . ?
C15' P1' Mo1' 115.1(2) . . ?
C15' P1' P2' 98.8(2) . . ?
P2' P1' Mo1' 123.67(6) . . ?
C12' P2' Mo2' 115.2(2) . . ?
C12' P2' P1' 98.6(2) . . ?
C18' P2' C12' 101.6(3) . . ?
C18' P2' Mo2' 112.50(19) . . ?
C18' P2' P1' 99.5(2) . . ?
P1' P2' Mo2' 125.77(6) . . ?
C21' P3' C27' 103.2(2) . . ?
C21' P3' Mo1' 115.94(16) . . ?
C21' P3' P4' 98.60(17) . . ?
C27' P3' Mo1' 110.63(15) . . ?
C27' P3' P4' 99.68(16) . . ?
P4' P3' Mo1' 125.62(5) . . ?
C24' P4' Mo2' 114.84(17) . . ?
C24' P4' P3' 98.95(16) . . ?
C30' P4' C24' 103.6(2) . . ?
C30' P4' Mo2' 114.23(16) . . ?
C30' P4' P3' 98.64(17) . . ?
P3' P4' Mo2' 123.50(5) . . ?

loop_
_geom_bond_atom_site_label_1
_geom_bond_atom_site_label_2
_geom_bond_distance
_geom_bond_site_symmetry_2
_geom_bond_publ_flag
C1 Mo1 2.029(6) . ?
C1 O1 1.144(7) . ?
C2 Mo1 1.992(6) . ?
C2 O2 1.140(7) . ?
C3 Mo1 2.032(6) . ?
C3 O3 1.133(7) . ?
C4 Mo1 1.986(6) . ?
C4 O4 1.147(7) . ?
C5 Mo2 2.040(6) . ?
C5 O5 1.132(7) . ?
C6 Mo2 1.985(5) . ?
C6 O6 1.137(7) . ?
C7 Mo2 1.981(6) . ?
C7 O7 1.126(7) . ?
C8 Mo2 2.041(6) . ?
C8 O8 1.131(7) . ?
C9 H9A 0.9700 . ?
C9 H9B 0.9700 . ?
C9 C10 1.510(8) . ?
C9 P1 1.865(5) . ?
C10 C11 1.317(9) . ?
C10 C13 1.531(8) . ?
C11 C12 1.509(7) . ?
C11 C14 1.512(8) . ?
C12 H12A 0.9700 . ?
C12 H12B 0.9700 . ?
C12 P2 1.859(5) . ?
C13 H13A 0.9600 . ?
C13 H13B 0.9600 . ?
C13 H13C 0.9600 . ?
C14 H14A 0.9600 . ?
C14 H14B 0.9600 . ?
C14 H14C 0.9600 . ?
C15 H15A 0.9700 . ?
C15 H15B 0.9700 . ?
C15 C16 1.486(8) . ?
C15 P1 1.859(5) . ?
C16 C17 1.324(8) . ?
C16 C19 1.516(7) . ?
C17 C18 1.506(7) . ?
C17 C20 1.517(8) . ?
C18 H18A 0.9700 . ?
C18 H18B 0.9700 . ?
C18 P2 1.858(5) . ?
C19 H19A 0.9600 . ?
C19 H19B 0.9600 . ?
C19 H19C 0.9600 . ?
C20 H20A 0.9600 . ?
C20 H20B 0.9600 . ?
C20 H20C 0.9600 . ?
C21 H21A 0.9700 . ?
C21 H21B 0.9700 . ?
C21 C22 1.499(7) . ?
C21 P3 1.856(4) . ?
C22 C23 1.320(8) . ?
C22 C25 1.506(7) . ?
C23 C24 1.512(7) . ?
C23 C26 1.524(8) . ?
C24 H24A 0.9700 . ?
C24 H24B 0.9700 . ?
C24 P4 1.857(4) . ?
C25 H25A 0.9600 . ?
C25 H25B 0.9600 . ?
C25 H25C 0.9600 . ?
C26 H26A 0.9600 . ?
C26 H26B 0.9600 . ?
C26 H26C 0.9600 . ?
C27 H27A 0.9700 . ?
C27 H27B 0.9700 . ?
C27 C28 1.497(6) . ?
C27 P3 1.865(5) . ?
C28 C29 1.322(7) . ?
C28 C31 1.523(6) . ?
C29 C30 1.516(7) . ?
C29 C32 1.508(7) . ?
C30 H30A 0.9700 . ?
C30 H30B 0.9700 . ?
C30 P4 1.854(5) . ?
C31 H31A 0.9600 . ?
C31 H31B 0.9600 . ?
C31 H31C 0.9600 . ?
C32 H32A 0.9600 . ?
C32 H32B 0.9600 . ?
C32 H32C 0.9600 . ?
Mo1 P1 2.5311(13) . ?
Mo1 P4 2.5283(11) . ?
Mo2 P2 2.5318(12) . ?
Mo2 P3 2.5235(11) . ?
P1 P2 2.2299(18) . ?
P3 P4 2.2277(16) . ?
C1' Mo1' 2.033(6) . ?
C1' O1' 1.136(7) . ?
C2' Mo1' 1.999(6) . ?
C2' O2' 1.120(7) . ?
C3' Mo1' 1.980(6) . ?
C3' O3' 1.132(7) . ?
C4' Mo1' 2.037(6) . ?
C4' O4' 1.126(7) . ?
C5' Mo2' 2.044(8) . ?
C5' O5' 1.126(9) . ?
C6' Mo2' 2.001(7) . ?
C6' O6' 1.122(8) . ?
C7' Mo2' 2.005(8) . ?
C7' O7' 1.119(10) . ?
C8' Mo2' 2.062(8) . ?
C8' O8' 1.118(9) . ?
C9' H9'A 0.9700 . ?
C9' H9'B 0.9700 . ?
C9' C10' 1.492(8) . ?
C9' P1' 1.862(5) . ?
C10' C11' 1.328(10) . ?
C10' C13' 1.493(9) . ?
C11' C12' 1.503(9) . ?
C11' C14' 1.523(10) . ?
C12' H12C 0.9700 . ?
C12' H12D 0.9700 . ?
C12' P2' 1.866(5) . ?
C13' H13D 0.9600 . ?
C13' H13E 0.9600 . ?
C13' H13F 0.9600 . ?
C14' H14D 0.9600 . ?
C14' H14E 0.9600 . ?
C14' H14F 0.9600 . ?
C15' H15C 0.9700 . ?
C15' H15D 0.9700 . ?
C15' C16' 1.510(8) . ?
C15' P1' 1.854(5) . ?
C16' C17' 1.301(10) . ?
C16' C19' 1.506(8) . ?
C17' C18' 1.499(9) . ?
C17' C20' 1.507(8) . ?
C18' H18C 0.9700 . ?
C18' H18D 0.9700 . ?
C18' P2' 1.863(6) . ?
C19' H19D 0.9600 . ?
C19' H19E 0.9600 . ?
C19' H19F 0.9600 . ?
C20' H20D 0.9600 . ?
C20' H20E 0.9600 . ?
C20' H20F 0.9600 . ?
C21' H21C 0.9700 . ?
C21' H21D 0.9700 . ?
C21' C22' 1.516(7) . ?
C21' P3' 1.856(4) . ?
C22' C23' 1.334(8) . ?
C22' C25' 1.509(7) . ?
C23' C24' 1.509(7) . ?
C23' C26' 1.497(8) . ?
C24' H24C 0.9700 . ?
C24' H24D 0.9700 . ?
C24' P4' 1.863(4) . ?
C25' H25D 0.9600 . ?
C25' H25E 0.9600 . ?
C25' H25F 0.9600 . ?
C26' H26D 0.9600 . ?
C26' H26E 0.9600 . ?
C26' H26F 0.9600 . ?
C27' H27C 0.9700 . ?
C27' H27D 0.9700 . ?
C27' C28' 1.502(6) . ?
C27' P3' 1.862(5) . ?
C28' C29' 1.318(8) . ?
C28' C31' 1.508(7) . ?
C29' C30' 1.500(7) . ?
C29' C32' 1.529(7) . ?
C30' H30C 0.9700 . ?
C30' H30D 0.9700 . ?
C30' P4' 1.851(5) . ?
C31' H31D 0.9600 . ?
C31' H31E 0.9600 . ?
C31' H31F 0.9600 . ?
C32' H32D 0.9600 . ?
C32' H32E 0.9600 . ?
C32' H32F 0.9600 . ?
Mo1' P1' 2.5141(12) . ?
Mo1' P3' 2.5391(11) . ?
Mo2' P2' 2.5242(14) . ?
Mo2' P4' 2.5170(12) . ?
P1' P2' 2.2226(19) . ?
P3' P4' 2.2275(15) . ?

loop_
_geom_torsion_atom_site_label_1
_geom_torsion_atom_site_label_2
_geom_torsion_atom_site_label_3
_geom_torsion_atom_site_label_4
_geom_torsion
_geom_torsion_site_symmetry_1
_geom_torsion_site_symmetry_2
_geom_torsion_site_symmetry_3
_geom_torsion_site_symmetry_4
_geom_torsion_publ_flag
C9 C10 C11 C12 -1.7(7) . . . . ?
C9 C10 C11 C14 177.9(5) . . . . ?
C10 C9 P1 C15 -152.5(4) . . . . ?
C10 C9 P1 Mo1 83.8(4) . . . . ?
C10 C9 P1 P2 -50.7(4) . . . . ?
C10 C11 C12 P2 -66.3(6) . . . . ?
C11 C12 P2 C18 157.8(4) . . . . ?
C11 C12 P2 Mo2 -78.0(4) . . . . ?
C11 C12 P2 P1 57.1(4) . . . . ?
C13 C10 C11 C12 178.1(5) . . . . ?
C13 C10 C11 C14 -2.3(9) . . . . ?
C14 C11 C12 P2 114.1(5) . . . . ?
C15 C16 C17 C18 -2.0(9) . . . . ?
C15 C16 C17 C20 179.4(6) . . . . ?
C16 C15 P1 C9 53.5(5) . . . . ?
C16 C15 P1 Mo1 177.5(4) . . . . ?
C16 C15 P1 P2 -47.6(5) . . . . ?
C16 C17 C18 P2 -62.2(7) . . . . ?
C17 C18 P2 C12 -46.9(5) . . . . ?
C17 C18 P2 Mo2 -170.9(4) . . . . ?
C17 C18 P2 P1 54.4(4) . . . . ?
C19 C16 C17 C18 178.4(5) . . . . ?
C19 C16 C17 C20 -0.2(10) . . . . ?
C20 C17 C18 P2 116.6(5) . . . . ?
C21 C22 C23 C24 0.4(7) . . . . ?
C21 C22 C23 C26 178.4(5) . . . . ?
C22 C21 P3 C27 -156.1(4) . . . . ?
C22 C21 P3 Mo2 82.5(4) . . . . ?
C22 C21 P3 P4 -54.1(4) . . . . ?
C22 C23 C24 P4 -66.5(5) . . . . ?
C23 C24 P4 C30 155.4(4) . . . . ?
C23 C24 P4 Mo1 -80.0(4) . . . . ?
C23 C24 P4 P3 53.9(4) . . . . ?
C25 C22 C23 C24 -178.7(5) . . . . ?
C25 C22 C23 C26 -0.7(9) . . . . ?
C26 C23 C24 P4 115.4(5) . . . . ?
C27 C28 C29 C30 -2.0(7) . . . . ?
C27 C28 C29 C32 178.8(5) . . . . ?
C28 C27 P3 C21 51.0(4) . . . . ?
C28 C27 P3 Mo2 174.2(3) . . . . ?
C28 C27 P3 P4 -49.9(4) . . . . ?
C28 C29 C30 P4 -60.3(6) . . . . ?
C29 C30 P4 C24 -50.9(4) . . . . ?
C29 C30 P4 Mo1 -175.0(3) . . . . ?
C29 C30 P4 P3 50.3(4) . . . . ?
C31 C28 C29 C30 176.3(5) . . . . ?
C31 C28 C29 C32 -2.9(8) . . . . ?
C32 C29 C30 P4 119.0(4) . . . . ?
P1 C9 C10 C11 66.6(6) . . . . ?
P1 C9 C10 C13 -113.3(5) . . . . ?
P1 C15 C16 C17 61.9(7) . . . . ?
P1 C15 C16 C19 -118.5(5) . . . . ?
P3 C21 C22 C23 66.2(5) . . . . ?
P3 C21 C22 C25 -114.6(5) . . . . ?
P3 C27 C28 C29 62.1(6) . . . . ?
P3 C27 C28 C31 -116.4(4) . . . . ?
C9' C10' C11' C12' 0.2(8) . . . . ?
C9' C10' C11' C14' 179.8(6) . . . . ?
C10' C9' P1' C15' -158.5(5) . . . . ?
C10' C9' P1' Mo1' 76.3(5) . . . . ?
C10' C9' P1' P2' -57.2(5) . . . . ?
C10' C11' C12' P2' -63.8(7) . . . . ?
C11' C12' P2' C18' 150.5(5) . . . . ?
C11' C12' P2' Mo2' -87.6(5) . . . . ?
C11' C12' P2' P1' 48.8(5) . . . . ?
C13' C10' C11' C12' -176.6(6) . . . . ?
C13' C10' C11' C14' 3.0(10) . . . . ?
C14' C11' C12' P2' 116.5(6) . . . . ?
C15' C16' C17' C18' 2.8(9) . . . . ?
C15' C16' C17' C20' -177.1(5) . . . . ?
C16' C15' P1' C9' 47.4(5) . . . . ?
C16' C15' P1' Mo1' 172.1(4) . . . . ?
C16' C15' P1' P2' -54.1(4) . . . . ?
C16' C17' C18' P2' -61.8(7) . . . . ?
C17' C18' P2' C12' -54.6(6) . . . . ?
C17' C18' P2' Mo2' -178.4(4) . . . . ?
C17' C18' P2' P1' 46.3(5) . . . . ?
C19' C16' C17' C18' -176.5(6) . . . . ?
C19' C16' C17' C20' 3.6(10) . . . . ?
C20' C17' C18' P2' 118.1(5) . . . . ?
C21' C22' C23' C24' 1.7(7) . . . . ?
C21' C22' C23' C26' 179.5(5) . . . . ?
C22' C21' P3' C27' 155.6(4) . . . . ?
C22' C21' P3' Mo1' -83.3(4) . . . . ?
C22' C21' P3' P4' 53.5(4) . . . . ?
C22' C23' C24' P4' 65.7(5) . . . . ?
C23' C24' P4' C30' -156.8(4) . . . . ?
C23' C24' P4' Mo2' 78.0(4) . . . . ?
C23' C24' P4' P3' -55.5(4) . . . . ?
C25' C22' C23' C24' -177.8(5) . . . . ?
C25' C22' C23' C26' 0.1(8) . . . . ?
C26' C23' C24' P4' -112.3(5) . . . . ?
C27' C28' C29' C30' 1.2(8) . . . . ?
C27' C28' C29' C32' 179.9(5) . . . . ?
C28' C27' P3' C21' -52.6(4) . . . . ?
C28' C27' P3' Mo1' -177.2(3) . . . . ?
C28' C27' P3' P4' 48.7(4) . . . . ?
C28' C29' C30' P4' 61.5(6) . . . . ?
C29' C30' P4' C24' 49.5(4) . . . . ?
C29' C30' P4' Mo2' 175.2(3) . . . . ?
C29' C30' P4' P3' -51.9(4) . . . . ?
C31' C28' C29' C30' -179.8(5) . . . . ?
C31' C28' C29' C32' -1.2(9) . . . . ?
C32' C29' C30' P4' -117.3(5) . . . . ?
P1' C9' C10' C11' 66.0(6) . . . . ?
P1' C9' C10' C13' -116.9(5) . . . . ?
P1' C15' C16' C17' 61.2(6) . . . . ?
P1' C15' C16' C19' -119.4(5) . . . . ?
P3' C21' C22' C23' -67.8(5) . . . . ?
P3' C21' C22' C25' 111.7(5) . . . . ?
P3' C27' C28' C29' -61.1(6) . . . . ?
P3' C27' C28' C31' 119.8(4) . . . . ?
